data_7717933
loop_
_publ_author_name
'Kosaka, Wataru'
'Watanabe, Yudai'
'Kitayama, Taku'
'Itoh, Chisa'
'Miyasaka, Hitoshi'

_publ_section_title
;
 Introduction of substituents for tuning the redox properties of
 benzoate-bridged paddlewheel diruthenium(II,II) complexes: what does the
 OH group bring?
;
_journal_issue 5
_journal_name_full 'Dalton transactions (Cambridge, England : 2003)'
_journal_page_first 1838
_journal_page_last 1849
_journal_paper_doi 10.1039/d4dt03020f
_journal_volume 54
_journal_year 2025
_chemical_formula_moiety 'C40 H30 F14 O12 Ru2'
_chemical_formula_sum 'C40 H30 F14 O12 Ru2'
_chemical_formula_weight 1170.78
_space_group_crystal_system monoclinic
_space_group_IT_number 14
_space_group_name_Hall '-P 2yn'
_space_group_name_H-M_alt 'P 1 21/n 1'
_atom_sites_solution_hydrogens geom
_atom_sites_solution_primary dual
_audit_creation_date 2024-01-29
_audit_creation_method
;
Olex2 1.5
(compiled 2023.08.24 svn.re1ec1418 for OlexSys, GUI svn.r6817)
;
_audit_update_record
;
2024-10-28 deposited with the CCDC.	2024-12-11 downloaded from the CCDC.
;
_cell_angle_alpha 90
_cell_angle_beta 110.034(3)
_cell_angle_gamma 90
_cell_formula_units_Z 2
_cell_length_a 11.0125(3)
_cell_length_b 14.1717(3)
_cell_length_c 14.5066(4)
_cell_measurement_reflns_used 12950
_cell_measurement_temperature 102
_cell_measurement_theta_max 29.5220
_cell_measurement_theta_min 1.8970
_cell_volume 2126.99(10)
_computing_cell_refinement 'CrysAlisPro 1.171.41.93a (Rigaku OD, 2020)'
_computing_data_collection 'CrysAlisPro 1.171.41.93a (Rigaku OD, 2020)'
_computing_data_reduction 'CrysAlisPro 1.171.41.93a (Rigaku OD, 2020)'
_computing_molecular_graphics 'Olex2 1.5 (Dolomanov et al., 2009)'
_computing_publication_material 'Olex2 1.5 (Dolomanov et al., 2009)'
_computing_structure_refinement 'SHELXL 2018/3 (Sheldrick, 2015)'
_computing_structure_solution 'SHELXT 2018/2 (Sheldrick, 2018)'
_diffrn_ambient_temperature 102
_diffrn_detector 'Rigaku HyPix-6000 area detector'
_diffrn_detector_area_resol_mean 10.0
_diffrn_detector_type 'HPC area detector'
_diffrn_measured_fraction_theta_full 0.999
_diffrn_measured_fraction_theta_max 0.849
_diffrn_measurement_details
;
List of Runs (angles in degrees, time in seconds):

  # Type    Start    End  Width  t~exp~   \w     \q     \k     \f   Frames
#--------------------------------------------------------------------------
  1  \w    -41.00  61.00   0.50    0.65    --   17.03 -86.00-140.00  204
  2  \w     43.00  98.00   0.50    0.65    --   17.03 179.00-180.00  110
  3  \w    -11.00  27.00   0.50    0.65    --   17.03 -99.00 120.00   76
  4  \w     30.00  59.00   0.50    0.65    --   17.03 -99.00 120.00   58
  5  \w    -11.00  14.00   0.50    0.65    --  -16.71 -99.00  60.00   50
  6  \w    -10.00  16.00   0.50    0.65    --  -16.71 -77.00 -30.00   52
  7  \w    -98.00 -39.00   0.50    0.65    --  -16.71 -77.00 -30.00  118
  8  \w    -56.00  36.00   0.50    0.65    --  -16.71  86.00 -22.00  184
;
_diffrn_measurement_device 'four-circle diffractometer'
_diffrn_measurement_device_type 'Rigaku XtaLAB Synergy-Custom'
_diffrn_measurement_method '\w scans'
_diffrn_orient_matrix_type 'CrysAlisPro convention (1999,Acta A55,543-557)'
_diffrn_orient_matrix_UB_11 -0.0456357000
_diffrn_orient_matrix_UB_12 -0.0064339000
_diffrn_orient_matrix_UB_13 0.0241030000
_diffrn_orient_matrix_UB_21 0.0180016000
_diffrn_orient_matrix_UB_22 0.0441264000
_diffrn_orient_matrix_UB_23 0.0238221000
_diffrn_orient_matrix_UB_31 -0.0479383000
_diffrn_orient_matrix_UB_32 0.0227137000
_diffrn_orient_matrix_UB_33 -0.0394598000
_diffrn_radiation_monochromator 'multi-layer mirror optics'
_diffrn_radiation_probe x-ray
_diffrn_radiation_type 'Mo K\a'
_diffrn_radiation_wavelength 0.71073
_diffrn_reflns_av_R_equivalents 0.0279
_diffrn_reflns_av_unetI/netI 0.0287
_diffrn_reflns_Laue_measured_fraction_full 0.999
_diffrn_reflns_Laue_measured_fraction_max 0.849
_diffrn_reflns_limit_h_max 14
_diffrn_reflns_limit_h_min -13
_diffrn_reflns_limit_k_max 18
_diffrn_reflns_limit_k_min -19
_diffrn_reflns_limit_l_max 15
_diffrn_reflns_limit_l_min -18
_diffrn_reflns_number 18813
_diffrn_reflns_point_group_measured_fraction_full 0.999
_diffrn_reflns_point_group_measured_fraction_max 0.849
_diffrn_reflns_theta_full 25.242
_diffrn_reflns_theta_max 29.682
_diffrn_reflns_theta_min 2.023
_diffrn_source 'rotating anode X-ray generator'
_diffrn_source_type micromax007
_exptl_absorpt_coefficient_mu 0.834
_exptl_absorpt_correction_T_max 1.00000
_exptl_absorpt_correction_T_min 0.78042
_exptl_absorpt_correction_type multi-scan
_exptl_absorpt_process_details
;
CrysAlisPro 1.171.41.93a (Rigaku Oxford Diffraction, 2020)
Empirical absorption correction using spherical harmonics,
implemented in SCALE3 ABSPACK scaling algorithm.
;
_exptl_crystal_colour 'dark brown'
_exptl_crystal_colour_modifier dark
_exptl_crystal_colour_primary brown
_exptl_crystal_density_diffrn 1.828
_exptl_crystal_description block
_exptl_crystal_F_000 1160
_exptl_crystal_size_max 0.53
_exptl_crystal_size_mid 0.35
_exptl_crystal_size_min 0.27
_refine_diff_density_max 1.668
_refine_diff_density_min -0.679
_refine_diff_density_rms 0.084
_refine_ls_extinction_method none
_refine_ls_goodness_of_fit_ref 1.025
_refine_ls_hydrogen_treatment constr
_refine_ls_matrix_type full
_refine_ls_number_parameters 308
_refine_ls_number_reflns 5120
_refine_ls_number_restraints 0
_refine_ls_restrained_S_all 1.025
_refine_ls_R_factor_all 0.0362
_refine_ls_R_factor_gt 0.0309
_refine_ls_shift/su_max 0.001
_refine_ls_shift/su_mean 0.000
_refine_ls_structure_factor_coef Fsqd
_refine_ls_weighting_details 'w=1/[\s^2^(Fo^2^)+(0.0358P)^2^+2.7764P] where P=(Fo^2^+2Fc^2^)/3'
_refine_ls_weighting_scheme calc
_refine_ls_wR_factor_gt 0.0757
_refine_ls_wR_factor_ref 0.0784
_reflns_Friedel_coverage 0.000
_reflns_number_gt 4560
_reflns_number_total 5120
_reflns_threshold_expression 'I > 2\s(I)'
_cod_data_source_file d4dt03020f2.cif
_cod_data_source_block 231024_hete-ru2(2-oh-4-f)_autored
_cod_database_code 7717933
_shelx_shelxl_version_number 2018/3
_chemical_oxdiff_formula 'Ru C H O F'
_shelx_space_group_comment
;
The symmetry employed for this shelxl refinement is uniquely defined
by the following loop, which should always be used as a source of
symmetry information in preference to the above space-group names.
They are only intended as comments.
;
_shelx_estimated_absorpt_t_max 0.806
_shelx_estimated_absorpt_t_min 0.666
_reflns_odcompleteness_completeness 99.96
_reflns_odcompleteness_iscentric 1
_reflns_odcompleteness_theta 26.32
_olex2_refinement_description
;
1. Fixed Uiso
 At 1.2 times of:
  All C(H) groups, All C(H,H) groups
 At 1.5 times of:
  All O(H) groups
2.a Secondary CH2 refined with riding coordinates:
 C17(H17A,H17B), C18(H18A,H18B), C19(H19A,H19B), C20(H20A,H20B)
2.b Aromatic/amide H refined with riding coordinates:
 C5(H5A), C6(H6), C7(H7), C13(H13), C15(H15), C16(H16)
2.c Idealised tetrahedral OH refined as rotating group:
 O5(H5)
;
_olex2_submission_special_instructions 'No special instructions were received'
_oxdiff_exptl_absorpt_empirical_details
;
Empirical correction (ABSPACK) includes:
- Absorption correction using spherical harmonics
- Frame scaling
;
_oxdiff_exptl_absorpt_empirical_full_max 1.866
_oxdiff_exptl_absorpt_empirical_full_min 0.544

loop_
_space_group_symop_operation_xyz
'x, y, z'
'-x+1/2, y+1/2, -z+1/2'
'-x, -y, -z'
'x-1/2, -y-1/2, z-1/2'

loop_
_atom_site_label
_atom_site_type_symbol
_atom_site_fract_x
_atom_site_fract_y
_atom_site_fract_z
_atom_site_U_iso_or_equiv
_atom_site_adp_type
_atom_site_occupancy
_atom_site_site_symmetry_order
_atom_site_calc_flag
_atom_site_refinement_flags_posn
_atom_site_refinement_flags_adp
_atom_site_refinement_flags_occupancy
_atom_site_disorder_assembly
_atom_site_disorder_group
Ru1 Ru 0.46342(2) 0.42583(2) 0.50433(2) 0.01452(6) Uani 1 1 d . . . . .
F1 F 0.81549(19) 0.32611(15) 0.26698(13) 0.0497(5) Uani 1 1 d . . . . .
F2 F 0.68531(19) 0.27971(15) 0.33832(14) 0.0512(5) Uani 1 1 d . . . . .
F3 F 0.70616(19) 0.42690(13) 0.31670(13) 0.0476(5) Uani 1 1 d . . . . .
F4 F 1.03731(17) 0.41094(15) 0.78126(12) 0.0464(5) Uani 1 1 d . . . . .
F5 F 0.9422(2) 0.53086(15) 0.69654(14) 0.0603(6) Uani 1 1 d . . . . .
F6 F 0.83220(18) 0.41120(17) 0.70934(13) 0.0522(5) Uani 1 1 d . . . . .
F7 F 0.70045(18) 0.56489(14) 1.09891(12) 0.0442(5) Uani 1 1 d . . . . .
O1 O 0.64208(15) 0.37212(10) 0.51234(12) 0.0181(3) Uani 1 1 d . . . . .
O2 O 0.71501(15) 0.51956(11) 0.50633(12) 0.0189(3) Uani 1 1 d . . . . .
O3 O 0.52343(16) 0.43972(11) 0.65547(12) 0.0184(3) Uani 1 1 d . . . . .
O4 O 0.59527(16) 0.58622(11) 0.64595(12) 0.0191(3) Uani 1 1 d . . . . .
O5 O 0.5401(2) 0.37197(15) 0.82297(16) 0.0431(5) Uani 1 1 d . . . . .
H5 H 0.522352 0.372501 0.761850 0.065 Uiso 1 1 calc R U . . .
O6 O 0.40313(16) 0.27103(11) 0.51959(12) 0.0198(3) Uani 1 1 d . . . . .
C1 C 0.7278(2) 0.43123(15) 0.51174(17) 0.0172(4) Uani 1 1 d . . . . .
C2 C 0.8588(2) 0.39183(15) 0.51930(18) 0.0189(4) Uani 1 1 d . . . . .
C3 C 0.8803(2) 0.35243(17) 0.43828(19) 0.0242(5) Uani 1 1 d . . . . .
C4 C 0.7725(3) 0.3471(2) 0.3401(2) 0.0328(6) Uani 1 1 d . . . . .
C5 C 1.0015(3) 0.31590(19) 0.4466(2) 0.0318(6) Uani 1 1 d . . . . .
H5A H 1.015001 0.288930 0.390915 0.038 Uiso 1 1 calc R U . . .
C6 C 1.1021(3) 0.31895(19) 0.5360(2) 0.0320(6) Uani 1 1 d . . . . .
H6 H 1.184669 0.294607 0.541407 0.038 Uiso 1 1 calc R U . . .
C7 C 1.0821(2) 0.35725(19) 0.6166(2) 0.0295(6) Uani 1 1 d . . . . .
H7 H 1.151033 0.359203 0.677792 0.035 Uiso 1 1 calc R U . . .
C8 C 0.9611(2) 0.39335(17) 0.60924(18) 0.0233(5) Uani 1 1 d . . . . .
C9 C 0.9428(3) 0.4352(2) 0.6987(2) 0.0313(6) Uani 1 1 d . . . . .
C10 C 0.5746(2) 0.51791(15) 0.69483(17) 0.0185(4) Uani 1 1 d . . . . .
C11 C 0.6095(2) 0.52893(17) 0.80170(18) 0.0213(5) Uani 1 1 d . . . . .
C12 C 0.5891(2) 0.45558(18) 0.86012(19) 0.0246(5) Uani 1 1 d . . . . .
C13 C 0.6209(3) 0.4681(2) 0.9608(2) 0.0316(6) Uani 1 1 d . . . . .
H13 H 0.607866 0.418768 1.000799 0.038 Uiso 1 1 calc R U . . .
C14 C 0.6713(3) 0.5533(2) 1.0012(2) 0.0330(6) Uani 1 1 d . . . . .
C15 C 0.6931(3) 0.6276(2) 0.9471(2) 0.0321(6) Uani 1 1 d . . . . .
H15 H 0.728303 0.685556 0.977559 0.038 Uiso 1 1 calc R U . . .
C16 C 0.6620(2) 0.61466(18) 0.84722(19) 0.0264(5) Uani 1 1 d . . . . .
H16 H 0.676387 0.664593 0.808478 0.032 Uiso 1 1 calc R U . . .
C17 C 0.4836(3) 0.22109(16) 0.60691(18) 0.0236(5) Uani 1 1 d . . . . .
H17A H 0.459022 0.237863 0.664412 0.028 Uiso 1 1 calc R U . . .
H17B H 0.576047 0.236360 0.621623 0.028 Uiso 1 1 calc R U . . .
C18 C 0.4580(3) 0.11741(17) 0.5815(2) 0.0301(6) Uani 1 1 d . . . . .
H18A H 0.379758 0.095382 0.594002 0.036 Uiso 1 1 calc R U . . .
H18B H 0.532546 0.077983 0.619481 0.036 Uiso 1 1 calc R U . . .
C19 C 0.4384(3) 0.11505(17) 0.4723(2) 0.0277(5) Uani 1 1 d . . . . .
H19A H 0.522082 0.109424 0.461430 0.033 Uiso 1 1 calc R U . . .
H19B H 0.382044 0.061758 0.439454 0.033 Uiso 1 1 calc R U . . .
C20 C 0.3743(3) 0.20883(18) 0.4351(2) 0.0374(7) Uani 1 1 d . . . . .
H20A H 0.408650 0.235654 0.385965 0.045 Uiso 1 1 calc R U . . .
H20B H 0.279773 0.200566 0.404004 0.045 Uiso 1 1 calc R U . . .

loop_
_atom_site_aniso_label
_atom_site_aniso_U_11
_atom_site_aniso_U_22
_atom_site_aniso_U_33
_atom_site_aniso_U_23
_atom_site_aniso_U_13
_atom_site_aniso_U_12
Ru1 0.01487(10) 0.01051(10) 0.01823(11) 0.00076(6) 0.00576(7) 0.00030(6)
F1 0.0490(12) 0.0767(14) 0.0284(10) -0.0127(9) 0.0198(8) 0.0085(10)
F2 0.0464(12) 0.0661(13) 0.0370(10) -0.0146(9) 0.0092(8) -0.0200(9)
F3 0.0513(12) 0.0550(12) 0.0266(9) -0.0031(8) 0.0007(8) 0.0215(9)
F4 0.0342(10) 0.0734(13) 0.0226(9) 0.0014(8) -0.0018(7) 0.0150(8)
F5 0.0989(18) 0.0429(11) 0.0355(11) -0.0086(9) 0.0185(11) 0.0156(11)
F6 0.0310(10) 0.1012(17) 0.0262(9) -0.0095(9) 0.0123(8) 0.0001(9)
F7 0.0386(10) 0.0713(13) 0.0195(8) -0.0093(8) 0.0059(7) -0.0007(8)
O1 0.0175(8) 0.0136(7) 0.0245(9) 0.0015(6) 0.0086(6) 0.0023(6)
O2 0.0169(8) 0.0150(7) 0.0254(9) 0.0008(6) 0.0079(6) 0.0004(6)
O3 0.0219(9) 0.0153(8) 0.0183(8) 0.0003(6) 0.0072(6) -0.0007(6)
O4 0.0209(8) 0.0165(8) 0.0190(8) 0.0001(6) 0.0057(6) -0.0010(6)
O5 0.0605(15) 0.0366(12) 0.0316(11) 0.0026(9) 0.0150(11) -0.0115(10)
O6 0.0214(8) 0.0120(7) 0.0254(9) 0.0003(6) 0.0073(7) 0.0002(6)
C1 0.0180(11) 0.0171(10) 0.0170(11) 0.0008(8) 0.0067(8) 0.0015(8)
C2 0.0184(11) 0.0156(10) 0.0245(12) 0.0021(9) 0.0096(9) 0.0015(8)
C3 0.0242(13) 0.0232(12) 0.0275(13) -0.0015(9) 0.0119(10) 0.0023(9)
C4 0.0342(15) 0.0401(16) 0.0268(14) -0.0078(11) 0.0141(12) 0.0043(11)
C5 0.0340(15) 0.0310(14) 0.0371(16) -0.0031(11) 0.0209(12) 0.0062(11)
C6 0.0225(14) 0.0321(14) 0.0442(17) 0.0045(12) 0.0152(12) 0.0087(10)
C7 0.0199(13) 0.0333(14) 0.0332(15) 0.0047(11) 0.0065(10) 0.0046(10)
C8 0.0204(12) 0.0243(12) 0.0251(13) 0.0022(9) 0.0078(10) 0.0028(9)
C9 0.0239(14) 0.0424(16) 0.0235(14) 0.0000(11) 0.0029(10) 0.0070(11)
C10 0.0161(11) 0.0170(10) 0.0218(12) 0.0000(8) 0.0057(9) 0.0027(8)
C11 0.0179(11) 0.0238(12) 0.0213(12) -0.0018(9) 0.0055(9) 0.0035(8)
C12 0.0219(13) 0.0276(12) 0.0238(13) 0.0001(10) 0.0071(10) 0.0004(9)
C13 0.0293(14) 0.0435(16) 0.0225(13) 0.0044(11) 0.0097(11) 0.0020(11)
C14 0.0239(14) 0.0534(18) 0.0199(13) -0.0067(11) 0.0053(10) 0.0055(11)
C15 0.0266(14) 0.0372(15) 0.0287(14) -0.0098(11) 0.0047(11) 0.0019(11)
C16 0.0237(13) 0.0240(13) 0.0288(14) -0.0033(10) 0.0056(10) 0.0003(9)
C17 0.0322(14) 0.0169(11) 0.0216(12) 0.0032(9) 0.0089(10) -0.0010(9)
C18 0.0445(16) 0.0169(12) 0.0288(14) 0.0025(10) 0.0126(12) 0.0017(10)
C19 0.0347(14) 0.0191(12) 0.0298(14) -0.0032(10) 0.0118(11) 0.0015(10)
C20 0.062(2) 0.0165(12) 0.0242(14) -0.0007(10) 0.0023(13) -0.0029(12)

loop_
_atom_type_symbol
_atom_type_description
_atom_type_scat_dispersion_real
_atom_type_scat_dispersion_imag
_atom_type_scat_source
C C 0.0033 0.0016 'International Tables Vol C Tables 4.2.6.8 and 6.1.1.4'
H H 0.0000 0.0000 'International Tables Vol C Tables 4.2.6.8 and 6.1.1.4'
F F 0.0171 0.0103 'International Tables Vol C Tables 4.2.6.8 and 6.1.1.4'
O O 0.0106 0.0060 'International Tables Vol C Tables 4.2.6.8 and 6.1.1.4'
Ru Ru -1.2594 0.8363 'International Tables Vol C Tables 4.2.6.8 and 6.1.1.4'

loop_
_geom_angle_atom_site_label_1
_geom_angle_atom_site_label_2
_geom_angle_atom_site_label_3
_geom_angle
_geom_angle_site_symmetry_1
_geom_angle_site_symmetry_3
_geom_angle_publ_flag
Ru1 Ru1 O6 176.03(4) 3_666 . ?
O1 Ru1 Ru1 89.72(4) . 3_666 ?
O1 Ru1 O6 86.84(6) . . ?
O2 Ru1 Ru1 89.74(4) 3_666 3_666 ?
O2 Ru1 O1 178.87(6) 3_666 . ?
O2 Ru1 O3 89.65(6) 3_666 . ?
O2 Ru1 O6 93.74(6) 3_666 . ?
O3 Ru1 Ru1 88.85(4) . 3_666 ?
O3 Ru1 O1 91.32(6) . . ?
O3 Ru1 O6 89.25(6) . . ?
O4 Ru1 Ru1 90.39(4) 3_666 3_666 ?
O4 Ru1 O1 88.66(6) 3_666 . ?
O4 Ru1 O2 90.36(6) 3_666 3_666 ?
O4 Ru1 O3 179.24(6) 3_666 . ?
O4 Ru1 O6 91.51(6) 3_666 . ?
C1 O1 Ru1 116.89(14) . . ?
C1 O2 Ru1 117.37(14) . 3_666 ?
C10 O3 Ru1 119.00(15) . . ?
C10 O4 Ru1 118.59(15) . 3_666 ?
C12 O5 H5 109.5 . . ?
C17 O6 Ru1 115.65(13) . . ?
C20 O6 Ru1 118.61(15) . . ?
C20 O6 C17 109.30(18) . . ?
O1 C1 C2 116.74(18) . . ?
O2 C1 O1 126.3(2) . . ?
O2 C1 C2 117.00(19) . . ?
C3 C2 C1 121.3(2) . . ?
C3 C2 C8 118.5(2) . . ?
C8 C2 C1 120.2(2) . . ?
C2 C3 C4 120.6(2) . . ?
C2 C3 C5 120.6(2) . . ?
C5 C3 C4 118.8(2) . . ?
F1 C4 F2 105.7(2) . . ?
F1 C4 C3 112.5(2) . . ?
F2 C4 C3 112.2(2) . . ?
F3 C4 F1 107.5(2) . . ?
F3 C4 F2 105.8(2) . . ?
F3 C4 C3 112.6(2) . . ?
C3 C5 H5A 119.9 . . ?
C6 C5 C3 120.1(3) . . ?
C6 C5 H5A 119.9 . . ?
C5 C6 H6 120.1 . . ?
C7 C6 C5 119.9(2) . . ?
C7 C6 H6 120.1 . . ?
C6 C7 H7 119.8 . . ?
C6 C7 C8 120.4(3) . . ?
C8 C7 H7 119.8 . . ?
C2 C8 C9 120.5(2) . . ?
C7 C8 C2 120.5(2) . . ?
C7 C8 C9 119.0(2) . . ?
F4 C9 F5 105.9(2) . . ?
F4 C9 C8 112.3(2) . . ?
F5 C9 C8 112.0(2) . . ?
F6 C9 F4 107.2(2) . . ?
F6 C9 F5 105.2(2) . . ?
F6 C9 C8 113.6(2) . . ?
O3 C10 C11 118.4(2) . . ?
O4 C10 O3 123.1(2) . . ?
O4 C10 C11 118.5(2) . . ?
C12 C11 C10 121.2(2) . . ?
C12 C11 C16 118.6(2) . . ?
C16 C11 C10 120.2(2) . . ?
O5 C12 C11 122.5(2) . . ?
O5 C12 C13 117.2(2) . . ?
C13 C12 C11 120.2(2) . . ?
C12 C13 H13 120.7 . . ?
C14 C13 C12 118.6(3) . . ?
C14 C13 H13 120.7 . . ?
F7 C14 C13 118.0(3) . . ?
F7 C14 C15 118.6(3) . . ?
C13 C14 C15 123.5(3) . . ?
C14 C15 H15 121.1 . . ?
C14 C15 C16 117.7(3) . . ?
C16 C15 H15 121.1 . . ?
C11 C16 H16 119.3 . . ?
C15 C16 C11 121.4(3) . . ?
C15 C16 H16 119.3 . . ?
O6 C17 H17A 110.8 . . ?
O6 C17 H17B 110.8 . . ?
O6 C17 C18 104.60(19) . . ?
H17A C17 H17B 108.9 . . ?
C18 C17 H17A 110.8 . . ?
C18 C17 H17B 110.8 . . ?
C17 C18 H18A 111.2 . . ?
C17 C18 H18B 111.2 . . ?
C17 C18 C19 102.8(2) . . ?
H18A C18 H18B 109.1 . . ?
C19 C18 H18A 111.2 . . ?
C19 C18 H18B 111.2 . . ?
C18 C19 H19A 111.1 . . ?
C18 C19 H19B 111.1 . . ?
H19A C19 H19B 109.0 . . ?
C20 C19 C18 103.5(2) . . ?
C20 C19 H19A 111.1 . . ?
C20 C19 H19B 111.1 . . ?
O6 C20 C19 106.9(2) . . ?
O6 C20 H20A 110.3 . . ?
O6 C20 H20B 110.3 . . ?
C19 C20 H20A 110.3 . . ?
C19 C20 H20B 110.3 . . ?
H20A C20 H20B 108.6 . . ?

loop_
_geom_bond_atom_site_label_1
_geom_bond_atom_site_label_2
_geom_bond_distance
_geom_bond_site_symmetry_2
_geom_bond_publ_flag
Ru1 Ru1 2.2702(3) 3_666 ?
Ru1 O1 2.0754(15) . ?
Ru1 O2 2.0679(15) 3_666 ?
Ru1 O3 2.0712(16) . ?
Ru1 O4 2.0576(16) 3_666 ?
Ru1 O6 2.3245(15) . ?
F1 C4 1.335(3) . ?
F2 C4 1.348(4) . ?
F3 C4 1.326(3) . ?
F4 C9 1.335(3) . ?
F5 C9 1.356(4) . ?
F6 C9 1.323(4) . ?
F7 C14 1.352(3) . ?
O1 C1 1.264(3) . ?
O2 C1 1.259(3) . ?
O3 C10 1.285(3) . ?
O4 C10 1.266(3) . ?
O5 H5 0.8400 . ?
O5 C12 1.337(3) . ?
O6 C17 1.457(3) . ?
O6 C20 1.454(3) . ?
C1 C2 1.516(3) . ?
C2 C3 1.393(3) . ?
C2 C8 1.402(3) . ?
C3 C4 1.511(4) . ?
C3 C5 1.398(4) . ?
C5 H5A 0.9500 . ?
C5 C6 1.389(4) . ?
C6 H6 0.9500 . ?
C6 C7 1.374(4) . ?
C7 H7 0.9500 . ?
C7 C8 1.397(3) . ?
C8 C9 1.502(4) . ?
C10 C11 1.472(3) . ?
C11 C12 1.407(4) . ?
C11 C16 1.409(3) . ?
C12 C13 1.392(4) . ?
C13 H13 0.9500 . ?
C13 C14 1.374(4) . ?
C14 C15 1.382(4) . ?
C15 H15 0.9500 . ?
C15 C16 1.382(4) . ?
C16 H16 0.9500 . ?
C17 H17A 0.9900 . ?
C17 H17B 0.9900 . ?
C17 C18 1.518(3) . ?
C18 H18A 0.9900 . ?
C18 H18B 0.9900 . ?
C18 C19 1.524(4) . ?
C19 H19A 0.9900 . ?
C19 H19B 0.9900 . ?
C19 C20 1.515(4) . ?
C20 H20A 0.9900 . ?
C20 H20B 0.9900 . ?

loop_
_geom_torsion_atom_site_label_1
_geom_torsion_atom_site_label_2
_geom_torsion_atom_site_label_3
_geom_torsion_atom_site_label_4
_geom_torsion
_geom_torsion_site_symmetry_1
_geom_torsion_site_symmetry_2
_geom_torsion_site_symmetry_3
_geom_torsion_site_symmetry_4
_geom_torsion_publ_flag
Ru1 O1 C1 O2 -0.3(3) . . . . ?
Ru1 O1 C1 C2 179.02(15) . . . . ?
Ru1 O2 C1 O1 -0.8(3) 3_666 . . . ?
Ru1 O2 C1 C2 179.87(15) 3_666 . . . ?
Ru1 O3 C10 O4 -3.0(3) . . . . ?
Ru1 O3 C10 C11 176.33(15) . . . . ?
Ru1 O4 C10 O3 3.0(3) 3_666 . . . ?
Ru1 O4 C10 C11 -176.36(15) 3_666 . . . ?
Ru1 O6 C17 C18 -159.44(15) . . . . ?
Ru1 O6 C20 C19 136.49(18) . . . . ?
F7 C14 C15 C16 -179.6(2) . . . . ?
O1 C1 C2 C3 78.6(3) . . . . ?
O1 C1 C2 C8 -100.5(3) . . . . ?
O2 C1 C2 C3 -102.0(3) . . . . ?
O2 C1 C2 C8 78.9(3) . . . . ?
O3 C10 C11 C12 0.7(3) . . . . ?
O3 C10 C11 C16 -178.0(2) . . . . ?
O4 C10 C11 C12 -179.9(2) . . . . ?
O4 C10 C11 C16 1.4(3) . . . . ?
O5 C12 C13 C14 -179.9(3) . . . . ?
O6 C17 C18 C19 34.6(3) . . . . ?
C1 C2 C3 C4 -0.6(4) . . . . ?
C1 C2 C3 C5 -179.6(2) . . . . ?
C1 C2 C8 C7 -179.9(2) . . . . ?
C1 C2 C8 C9 -0.9(3) . . . . ?
C2 C3 C4 F1 166.8(2) . . . . ?
C2 C3 C4 F2 -74.1(3) . . . . ?
C2 C3 C4 F3 45.2(3) . . . . ?
C2 C3 C5 C6 -0.3(4) . . . . ?
C2 C8 C9 F4 164.9(2) . . . . ?
C2 C8 C9 F5 -76.1(3) . . . . ?
C2 C8 C9 F6 43.0(3) . . . . ?
C3 C2 C8 C7 0.9(4) . . . . ?
C3 C2 C8 C9 179.9(2) . . . . ?
C3 C5 C6 C7 0.6(4) . . . . ?
C4 C3 C5 C6 -179.4(3) . . . . ?
C5 C3 C4 F1 -14.1(4) . . . . ?
C5 C3 C4 F2 105.0(3) . . . . ?
C5 C3 C4 F3 -135.7(3) . . . . ?
C5 C6 C7 C8 -0.1(4) . . . . ?
C6 C7 C8 C2 -0.6(4) . . . . ?
C6 C7 C8 C9 -179.7(3) . . . . ?
C7 C8 C9 F4 -16.1(4) . . . . ?
C7 C8 C9 F5 103.0(3) . . . . ?
C7 C8 C9 F6 -137.9(3) . . . . ?
C8 C2 C3 C4 178.6(2) . . . . ?
C8 C2 C3 C5 -0.4(4) . . . . ?
C10 C11 C12 O5 1.4(4) . . . . ?
C10 C11 C12 C13 -178.9(2) . . . . ?
C10 C11 C16 C15 178.6(2) . . . . ?
C11 C12 C13 C14 0.4(4) . . . . ?
C12 C11 C16 C15 -0.1(4) . . . . ?
C12 C13 C14 F7 179.3(2) . . . . ?
C12 C13 C14 C15 -0.4(4) . . . . ?
C13 C14 C15 C16 0.1(4) . . . . ?
C14 C15 C16 C11 0.2(4) . . . . ?
C16 C11 C12 O5 -179.8(2) . . . . ?
C16 C11 C12 C13 -0.2(4) . . . . ?
C17 O6 C20 C19 1.0(3) . . . . ?
C17 C18 C19 C20 -33.6(3) . . . . ?
C18 C19 C20 O6 20.7(3) . . . . ?
C20 O6 C17 C18 -22.5(3) . . . . ?
